data_2106828
loop_
_publ_author_name
'Argeles, D.'
'Sivestre, J.P.F.'
'Quarton, M.'

_publ_section_title
;
 Structure du Molybdoperrhenate de Neodyme Nd (Mo O4) (Re O4)
;
_journal_name_full 'Acta Crystallographica B (24,1968-38,1982)'
_journal_page_first 1690
_journal_page_last 1693
_journal_volume 38
_journal_year 1982
_chemical_formula_sum 'Mo Nd O8 Re'
_chemical_name_systematic 'Nd (Mo O4) (Re O4)'
_space_group_IT_number 14
_symmetry_space_group_name_Hall '-P 2ybc'
_symmetry_space_group_name_H-M 'P 1 21/c 1'
_cell_angle_alpha 90
_cell_angle_beta 111.65
_cell_angle_gamma 90
_cell_formula_units_Z 4
_cell_length_a 6.169
_cell_length_b 9.822
_cell_length_c 13.139
_cell_volume 739.955
_citation_journal_id_ASTM ACBCAR
_cod_data_source_file Argeles_ACBCAR_1982_309.cif
_cod_data_source_block Mo1Nd1O8Re1
_cod_original_formula_sum 'Mo1 Nd1 O8 Re1'
_cod_database_code 2106828

loop_
_symmetry_equiv_pos_as_xyz
x,y,z
-x,y+1/2,-z+1/2
-x,-y,-z
x,-y-1/2,z-1/2

loop_
_atom_site_label
_atom_site_type_symbol
_atom_site_fract_x
_atom_site_fract_y
_atom_site_fract_z
_atom_site_occupancy
_atom_site_U_iso_or_equiv
O2 O-2 0.6 0.3607 0.2496 1 0.0
O4 O-2 0.6981 0.4204 0.4764 1 0.0
Mo1 Mo+6 0.1588 0.1632 0.4209 1 0.0
O3 O-2 0.8399 0.6015 0.3464 1 0.0
O6 O-2 0.1571 0.9977 0.3697 1 0.0
Nd1 Nd+3 0.8235 0.262 0.1253 1 0.0
O8 O-2 0.9624 0.1782 0.4882 1 0.0
O7 O-2 0.4384 0.2038 0.5125 1 0.0
O1 O-2 0.3597 0.5746 0.3093 1 0.0
Re1 Re+7 0.62464 0.48875 0.34497 1 0.0
O5 O-2 0.0749 0.2808 0.3088 1 0.0
